data_2236712
loop_
_publ_author_name
'Yousuf, Sammer'
'Shah, Shazia'
'Ambreen, Nida'
'Khan, Khalid M.'
'Ahmed, Shakil'

_publ_section_title
;
 5-Chloro-2-phenyl-1,3-benzothiazole
;
_journal_coeditor_code WN2488
_journal_issue 9
_journal_name_full 'Acta Crystallographica Section E'
_journal_page_first o2799
_journal_paper_doi 10.1107/S1600536812036057
_journal_volume 68
_journal_year 2012
_chemical_formula_iupac 'C13 H8 Cl N S'
_chemical_formula_moiety 'C13 H8 Cl N S'
_chemical_formula_sum 'C13 H8 Cl N S'
_chemical_formula_weight 245.71
_chemical_name_systematic
;
5-Chloro-2-phenyl-1,3-benzothiazole
;
_space_group_IT_number 14
_symmetry_cell_setting monoclinic
_symmetry_space_group_name_Hall '-P 2ybc'
_symmetry_space_group_name_H-M 'P 1 21/c 1'
_atom_sites_solution_hydrogens geom
_atom_sites_solution_primary direct
_atom_sites_solution_secondary difmap
_audit_creation_method SHELXL-97
_cell_angle_alpha 90.00
_cell_angle_beta 93.402(3)
_cell_angle_gamma 90.00
_cell_formula_units_Z 4
_cell_length_a 7.4057(9)
_cell_length_b 5.9100(7)
_cell_length_c 25.165(3)
_cell_measurement_reflns_used 2167
_cell_measurement_temperature 273(2)
_cell_measurement_theta_max 28.15
_cell_measurement_theta_min 3.11
_cell_volume 1099.5(2)
_computing_cell_refinement 'SAINT (Bruker, 2000)'
_computing_data_collection 'SMART (Bruker, 2000)'
_computing_data_reduction 'SAINT (Bruker, 2000)'
_computing_molecular_graphics 'SHELXTL (Sheldrick, 2008)'
_computing_publication_material
;
SHELXTL (Sheldrick, 2008), PARST (Nardelli, 1995) and PLATON
(Spek, 2009)
;
_computing_structure_refinement 'SHELXL97 (Sheldrick, 2008)'
_computing_structure_solution 'SHELXS97 (Sheldrick, 2008)'
_diffrn_ambient_temperature 273(2)
_diffrn_measured_fraction_theta_full 0.988
_diffrn_measured_fraction_theta_max 0.988
_diffrn_measurement_device_type
;
Bruker SMART APEX CCD area-detector
;
_diffrn_measurement_method '\w scan'
_diffrn_radiation_monochromator graphite
_diffrn_radiation_source 'fine-focus sealed tube'
_diffrn_radiation_type MoK\a
_diffrn_radiation_wavelength 0.71073
_diffrn_reflns_av_R_equivalents 0.0230
_diffrn_reflns_av_sigmaI/netI 0.0232
_diffrn_reflns_limit_h_max 8
_diffrn_reflns_limit_h_min -8
_diffrn_reflns_limit_k_max 6
_diffrn_reflns_limit_k_min -7
_diffrn_reflns_limit_l_max 30
_diffrn_reflns_limit_l_min -30
_diffrn_reflns_number 6221
_diffrn_reflns_theta_full 25.49
_diffrn_reflns_theta_max 25.49
_diffrn_reflns_theta_min 2.76
_exptl_absorpt_coefficient_mu 0.504
_exptl_absorpt_correction_T_max 0.9561
_exptl_absorpt_correction_T_min 0.8395
_exptl_absorpt_correction_type multi-scan
_exptl_absorpt_process_details '(SADABS; Bruker, 2000)'
_exptl_crystal_colour colorless
_exptl_crystal_density_diffrn 1.484
_exptl_crystal_density_method 'not measured'
_exptl_crystal_description Plate
_exptl_crystal_F_000 504
_exptl_crystal_size_max 0.36
_exptl_crystal_size_mid 0.13
_exptl_crystal_size_min 0.09
_refine_diff_density_max 0.243
_refine_diff_density_min -0.210
_refine_ls_extinction_method none
_refine_ls_goodness_of_fit_ref 1.038
_refine_ls_hydrogen_treatment constr
_refine_ls_matrix_type full
_refine_ls_number_parameters 145
_refine_ls_number_reflns 2013
_refine_ls_number_restraints 0
_refine_ls_restrained_S_all 1.038
_refine_ls_R_factor_all 0.0426
_refine_ls_R_factor_gt 0.0347
_refine_ls_shift/su_max 0.000
_refine_ls_shift/su_mean 0.000
_refine_ls_structure_factor_coef Fsqd
_refine_ls_weighting_details 'calc w=1/[\s^2^(Fo^2^)+(0.0522P)^2^+0.1614P] where P=(Fo^2^+2Fc^2^)/3'
_refine_ls_weighting_scheme calc
_refine_ls_wR_factor_gt 0.0871
_refine_ls_wR_factor_ref 0.0928
_reflns_number_gt 1706
_reflns_number_total 2013
_reflns_threshold_expression I>2sigma(I)
_cod_data_source_file wn2488.cif
_cod_data_source_block I
_cod_original_sg_symbol_H-M 'P 21/c'
_cod_database_code 2236712
_cod_database_fobs_code 2236712

loop_
_symmetry_equiv_pos_as_xyz
'x, y, z'
'-x, y+1/2, -z+1/2'
'-x, -y, -z'
'x, -y-1/2, z-1/2'

loop_
_atom_site_type_symbol
_atom_site_label
_atom_site_fract_x
_atom_site_fract_y
_atom_site_fract_z
_atom_site_U_iso_or_equiv
_atom_site_adp_type
_atom_site_calc_flag
_atom_site_refinement_flags
_atom_site_occupancy
_atom_site_symmetry_multiplicity
Cl Cl1 0.26215(9) -0.18042(11) 0.02881(2) 0.0660(2) Uani d . 1 1
S S1 0.33963(7) 0.39652(8) 0.234075(19) 0.04489(18) Uani d . 1 1
N N1 0.19011(19) -0.0014(3) 0.22680(5) 0.0367(4) Uani d . 1 1
C C1 0.2624(3) 0.3164(3) 0.35279(8) 0.0449(5) Uani d . 1 1
H H1B 0.3131 0.4479 0.3399 0.054 Uiso calc R 1 1
C C2 0.2426(3) 0.2922(4) 0.40663(8) 0.0519(5) Uani d . 1 1
H H2A 0.2800 0.4079 0.4298 0.062 Uiso calc R 1 1
C C3 0.1683(3) 0.0995(4) 0.42641(8) 0.0514(5) Uani d . 1 1
H H3A 0.1555 0.0846 0.4628 0.062 Uiso calc R 1 1
C C4 0.1123(3) -0.0732(4) 0.39196(8) 0.0484(5) Uani d . 1 1
H H4A 0.0617 -0.2040 0.4052 0.058 Uiso calc R 1 1
C C5 0.1315(2) -0.0515(3) 0.33809(7) 0.0419(4) Uani d . 1 1
H H5A 0.0941 -0.1681 0.3152 0.050 Uiso calc R 1 1
C C6 0.2067(2) 0.1442(3) 0.31764(7) 0.0361(4) Uani d . 1 1
C C7 0.2333(2) 0.1595(3) 0.26047(7) 0.0349(4) Uani d . 1 1
C C9 0.2440(2) 0.0541(3) 0.17678(7) 0.0353(4) Uani d . 1 1
C C10 0.2208(2) -0.0858(3) 0.13211(7) 0.0395(4) Uani d . 1 1
H H10A 0.1639 -0.2256 0.1340 0.047 Uiso calc R 1 1
C C11 0.2850(3) -0.0087(3) 0.08523(7) 0.0435(5) Uani d . 1 1
C C12 0.3695(3) 0.2000(4) 0.08090(8) 0.0477(5) Uani d . 1 1
H H12A 0.4101 0.2459 0.0483 0.057 Uiso calc R 1 1
C C13 0.3932(3) 0.3391(3) 0.12465(8) 0.0457(5) Uani d . 1 1
H H13A 0.4498 0.4789 0.1222 0.055 Uiso calc R 1 1
C C14 0.3300(2) 0.2643(3) 0.17274(7) 0.0383(4) Uani d . 1 1

loop_
_atom_site_aniso_label
_atom_site_aniso_U_11
_atom_site_aniso_U_22
_atom_site_aniso_U_33
_atom_site_aniso_U_12
_atom_site_aniso_U_13
_atom_site_aniso_U_23
Cl1 0.0921(5) 0.0674(4) 0.0395(3) -0.0125(3) 0.0133(3) -0.0074(2)
S1 0.0502(3) 0.0336(3) 0.0509(3) -0.0091(2) 0.0039(2) -0.0026(2)
N1 0.0381(9) 0.0326(9) 0.0397(8) -0.0015(6) 0.0048(6) -0.0006(6)
C1 0.0482(12) 0.0366(11) 0.0496(11) -0.0008(9) 0.0011(8) -0.0052(8)
C2 0.0564(13) 0.0527(14) 0.0458(11) 0.0039(10) -0.0028(9) -0.0121(9)
C3 0.0522(12) 0.0608(14) 0.0411(10) 0.0081(10) 0.0009(9) 0.0016(9)
C4 0.0495(13) 0.0461(12) 0.0497(11) 0.0014(9) 0.0033(9) 0.0089(9)
C5 0.0422(11) 0.0392(11) 0.0440(10) -0.0006(8) -0.0007(8) -0.0034(8)
C6 0.0307(10) 0.0349(10) 0.0422(10) 0.0030(7) -0.0006(7) -0.0025(7)
C7 0.0282(9) 0.0308(10) 0.0453(10) 0.0003(7) -0.0003(7) -0.0011(7)
C9 0.0305(9) 0.0334(10) 0.0423(9) 0.0018(7) 0.0032(7) 0.0024(7)
C10 0.0418(11) 0.0343(10) 0.0427(10) -0.0029(8) 0.0041(8) 0.0000(8)
C11 0.0456(12) 0.0464(12) 0.0388(10) 0.0020(9) 0.0045(8) 0.0000(8)
C12 0.0472(12) 0.0511(13) 0.0457(11) 0.0002(9) 0.0102(8) 0.0110(9)
C13 0.0435(11) 0.0398(11) 0.0545(11) -0.0034(9) 0.0078(9) 0.0080(9)
C14 0.0339(10) 0.0348(10) 0.0462(10) 0.0002(8) 0.0025(7) 0.0014(8)

loop_
_atom_type_symbol
_atom_type_description
_atom_type_scat_dispersion_real
_atom_type_scat_dispersion_imag
_atom_type_scat_source
C C 0.0033 0.0016 'International Tables Vol C Tables 4.2.6.8 and 6.1.1.4'
H H 0.0000 0.0000 'International Tables Vol C Tables 4.2.6.8 and 6.1.1.4'
N N 0.0061 0.0033 'International Tables Vol C Tables 4.2.6.8 and 6.1.1.4'
S S 0.1246 0.1234 'International Tables Vol C Tables 4.2.6.8 and 6.1.1.4'
Cl Cl 0.1484 0.1585 'International Tables Vol C Tables 4.2.6.8 and 6.1.1.4'

loop_
_geom_angle_atom_site_label_1
_geom_angle_atom_site_label_2
_geom_angle_atom_site_label_3
_geom_angle
C14 S1 C7 88.93(8)
C7 N1 C9 110.29(15)
C2 C1 C6 120.18(19)
C2 C1 H1B 119.9
C6 C1 H1B 119.9
C3 C2 C1 120.75(19)
C3 C2 H2A 119.6
C1 C2 H2A 119.6
C2 C3 C4 119.73(18)
C2 C3 H3A 120.1
C4 C3 H3A 120.1
C5 C4 C3 120.16(19)
C5 C4 H4A 119.9
C3 C4 H4A 119.9
C4 C5 C6 120.47(18)
C4 C5 H5A 119.8
C6 C5 H5A 119.8
C1 C6 C5 118.72(17)
C1 C6 C7 121.69(17)
C5 C6 C7 119.52(15)
N1 C7 C6 123.50(16)
N1 C7 S1 115.77(13)
C6 C7 S1 120.63(13)
N1 C9 C10 124.31(16)
N1 C9 C14 115.66(15)
C10 C9 C14 120.02(15)
C11 C10 C9 117.48(18)
C11 C10 H10A 121.3
C9 C10 H10A 121.3
C10 C11 C12 122.76(17)
C10 C11 Cl1 118.90(15)
C12 C11 Cl1 118.33(14)
C13 C12 C11 120.25(17)
C13 C12 H12A 119.9
C11 C12 H12A 119.9
C12 C13 C14 118.07(18)
C12 C13 H13A 121.0
C14 C13 H13A 121.0
C13 C14 C9 121.40(17)
C13 C14 S1 129.28(15)
C9 C14 S1 109.32(12)

loop_
_geom_bond_atom_site_label_1
_geom_bond_atom_site_label_2
_geom_bond_distance
Cl1 C11 1.7453(19)
S1 C14 1.7279(18)
S1 C7 1.7566(18)
N1 C7 1.301(2)
N1 C9 1.382(2)
C1 C2 1.379(3)
C1 C6 1.395(3)
C1 H1B 0.9300
C2 C3 1.371(3)
C2 H2A 0.9300
C3 C4 1.386(3)
C3 H3A 0.9300
C4 C5 1.377(3)
C4 H4A 0.9300
C5 C6 1.395(3)
C5 H5A 0.9300
C6 C7 1.466(2)
C9 C10 1.398(2)
C9 C14 1.402(2)
C10 C11 1.376(2)
C10 H10A 0.9300
C11 C12 1.390(3)
C12 C13 1.377(3)
C12 H12A 0.9300
C13 C14 1.395(3)
C13 H13A 0.9300

loop_
_geom_torsion_atom_site_label_1
_geom_torsion_atom_site_label_2
_geom_torsion_atom_site_label_3
_geom_torsion_atom_site_label_4
_geom_torsion
C6 C1 C2 C3 0.1(3)
C1 C2 C3 C4 0.0(3)
C2 C3 C4 C5 0.1(3)
C3 C4 C5 C6 -0.2(3)
C2 C1 C6 C5 -0.1(3)
C2 C1 C6 C7 -177.15(17)
C4 C5 C6 C1 0.2(3)
C4 C5 C6 C7 177.29(16)
C9 N1 C7 C6 -175.21(15)
C9 N1 C7 S1 1.28(19)
C1 C6 C7 N1 177.03(17)
C5 C6 C7 N1 0.0(3)
C1 C6 C7 S1 0.7(2)
C5 C6 C7 S1 -176.27(14)
C14 S1 C7 N1 -1.50(15)
C14 S1 C7 C6 175.10(14)
C7 N1 C9 C10 178.56(17)
C7 N1 C9 C14 -0.3(2)
N1 C9 C10 C11 -178.70(17)
C14 C9 C10 C11 0.1(3)
C9 C10 C11 C12 -0.4(3)
C9 C10 C11 Cl1 178.89(14)
C10 C11 C12 C13 0.5(3)
Cl1 C11 C12 C13 -178.86(15)
C11 C12 C13 C14 -0.2(3)
C12 C13 C14 C9 -0.2(3)
C12 C13 C14 S1 179.72(15)
N1 C9 C14 C13 179.11(17)
C10 C9 C14 C13 0.2(3)
N1 C9 C14 S1 -0.8(2)
C10 C9 C14 S1 -179.71(14)
C7 S1 C14 C13 -178.71(18)
C7 S1 C14 C9 1.20(14)

loop_
_cod_related_entry_id
_cod_related_entry_database
_cod_related_entry_code
1 ChemSpider 306120
